data_4085735
loop_
_publ_author_name
'Zitz, Rainer'
'Gatterer, Karl'
'Reinhold, Crispin R. W.'
'M\"uller, Thomas'
'Baumgartner, Judith'
'Marschner, Christoph'

_publ_section_title
;
 Oligosilanylated Antimony Compounds.
;
_journal_issue 8
_journal_name_full Organometallics
_journal_page_first 1419
_journal_page_last 1430
_journal_paper_doi 10.1021/om501075v
_journal_volume 34
_journal_year 2015
_chemical_formula_sum 'C28 H84 Sb2 Si16'
_chemical_formula_weight 1113.89
_chemical_name_systematic
;
 ?
;
_space_group_IT_number 2
_symmetry_cell_setting triclinic
_symmetry_space_group_name_Hall '-P 1'
_symmetry_space_group_name_H-M 'P -1'
_atom_sites_solution_hydrogens geom
_atom_sites_solution_primary direct
_atom_sites_solution_secondary difmap
_audit_creation_method SHELXL-97
_cell_angle_alpha 97.43(3)
_cell_angle_beta 96.19(3)
_cell_angle_gamma 108.70(3)
_cell_formula_units_Z 2
_cell_length_a 9.6961(19)
_cell_length_b 15.110(3)
_cell_length_c 21.669(4)
_cell_measurement_reflns_used 5780
_cell_measurement_temperature 100(2)
_cell_measurement_theta_max 52.515
_cell_measurement_theta_min 4.378
_cell_volume 2943.9(12)
_computing_cell_refinement 'Bruker XSCANS'
_computing_data_collection 'Bruker XSCANS'
_computing_data_reduction 'Bruker SHELXTL'
_computing_molecular_graphics 'Bruker SHELXTL'
_computing_publication_material 'Bruker SHELXTL'
_computing_structure_refinement 'SHELXL-97 (Sheldrick, 1997)'
_computing_structure_solution 'SHELXS-97 (Sheldrick, 1990)'
_diffrn_ambient_temperature 100(2)
_diffrn_measured_fraction_theta_full 0.937
_diffrn_measured_fraction_theta_max 0.937
_diffrn_measurement_device_type 'SMART APEX'
_diffrn_measurement_method '\w scans'
_diffrn_radiation_monochromator graphite
_diffrn_radiation_source 'fine-focus sealed tube'
_diffrn_radiation_type MoK\a
_diffrn_radiation_wavelength 0.71073
_diffrn_reflns_av_R_equivalents 0.0539
_diffrn_reflns_av_sigmaI/netI 0.1057
_diffrn_reflns_limit_h_max 12
_diffrn_reflns_limit_h_min -12
_diffrn_reflns_limit_k_max 18
_diffrn_reflns_limit_k_min -18
_diffrn_reflns_limit_l_max 26
_diffrn_reflns_limit_l_min -27
_diffrn_reflns_number 21184
_diffrn_reflns_theta_full 26.35
_diffrn_reflns_theta_max 26.35
_diffrn_reflns_theta_min 0.96
_exptl_absorpt_coefficient_mu 1.262
_exptl_absorpt_correction_T_max 0.9058
_exptl_absorpt_correction_T_min 0.7189
_exptl_absorpt_correction_type multi-scan
_exptl_absorpt_process_details SADABS
_exptl_crystal_colour orange
_exptl_crystal_density_diffrn 1.257
_exptl_crystal_density_method 'not measured'
_exptl_crystal_description needles
_exptl_crystal_F_000 1156
_exptl_crystal_size_max 0.28
_exptl_crystal_size_mid 0.10
_exptl_crystal_size_min 0.08
_platon_squeeze_details
;
;
_refine_diff_density_max 1.578
_refine_diff_density_min -1.937
_refine_diff_density_rms 0.203
_refine_ls_extinction_method none
_refine_ls_goodness_of_fit_ref 1.006
_refine_ls_hydrogen_treatment constr
_refine_ls_matrix_type full
_refine_ls_number_parameters 443
_refine_ls_number_reflns 11241
_refine_ls_number_restraints 0
_refine_ls_restrained_S_all 1.006
_refine_ls_R_factor_all 0.0935
_refine_ls_R_factor_gt 0.0491
_refine_ls_shift/su_max 0.001
_refine_ls_shift/su_mean 0.000
_refine_ls_structure_factor_coef Fsqd
_refine_ls_weighting_details 'calc w=1/[\s^2^(Fo^2^)+(0.0537P)^2^+0.0000P] where P=(Fo^2^+2Fc^2^)/3'
_refine_ls_weighting_scheme calc
_refine_ls_wR_factor_gt 0.1009
_refine_ls_wR_factor_ref 0.1321
_reflns_number_gt 7171
_reflns_number_total 11241
_reflns_threshold_expression >2sigma(I)
_cod_data_source_file om501075v_si_002.cif
_cod_data_source_block 6_979j
_cod_depositor_comments
;Adding full bibliography for 4085733--4085739.cif.

 Adding full bibliography for 4085733--4085739.cif.
;
_cod_original_cell_volume 2943.9(10)
_cod_original_sg_symbol_H-M P-1
_cod_database_code 4085735

loop_
_symmetry_equiv_pos_as_xyz
'x, y, z'
'-x, -y, -z'

loop_
_atom_site_label
_atom_site_type_symbol
_atom_site_fract_x
_atom_site_fract_y
_atom_site_fract_z
_atom_site_U_iso_or_equiv
_atom_site_adp_type
_atom_site_occupancy
_atom_site_symmetry_multiplicity
_atom_site_calc_flag
_atom_site_refinement_flags
Sb1 Sb 0.16921(5) 0.71668(3) 0.248973(18) 0.01818(12) Uani 1 1 d .
Sb2 Sb 0.07130(5) 0.87317(3) 0.232460(17) 0.01769(12) Uani 1 1 d .
Si1 Si 0.1196(2) 0.65291(11) 0.35400(7) 0.0187(4) Uani 1 1 d .
Si2 Si -0.1013(2) 0.67188(12) 0.37520(8) 0.0208(4) Uani 1 1 d .
Si3 Si -0.2531(2) 0.60407(12) 0.27736(8) 0.0210(4) Uani 1 1 d .
Si4 Si -0.0964(2) 0.59485(11) 0.20281(7) 0.0186(4) Uani 1 1 d .
Si5 Si -0.0311(2) 0.45926(12) 0.21008(8) 0.0233(4) Uani 1 1 d .
Si6 Si 0.0807(2) 0.49081(12) 0.31696(8) 0.0218(4) Uani 1 1 d .
Si7 Si -0.2284(2) 0.58557(12) 0.10262(8) 0.0265(5) Uani 1 1 d .
Si8 Si 0.3130(2) 0.70921(12) 0.44033(7) 0.0206(4) Uani 1 1 d .
Si9 Si 0.2373(2) 1.03733(11) 0.30007(7) 0.0189(4) Uani 1 1 d .
Si10 Si 0.1968(2) 1.13304(11) 0.22624(8) 0.0219(4) Uani 1 1 d .
Si11 Si 0.1669(2) 1.04410(12) 0.12542(8) 0.0212(4) Uani 1 1 d .
Si12 Si 0.2457(2) 0.91843(11) 0.14854(7) 0.0193(4) Uani 1 1 d .
Si13 Si 0.4925(2) 0.98320(11) 0.20110(8) 0.0204(4) Uani 1 1 d .
Si14 Si 0.4829(2) 1.04331(11) 0.30553(8) 0.0195(4) Uani 1 1 d .
Si15 Si 0.2401(2) 0.81092(12) 0.05871(8) 0.0270(5) Uani 1 1 d .
Si16 Si 0.1642(2) 1.09258(12) 0.39374(8) 0.0229(5) Uani 1 1 d .
C1 C -0.0783(7) 0.8015(4) 0.3980(3) 0.0235(15) Uani 1 1 d .
H1A H -0.1754 0.8082 0.3982 0.035 Uiso 1 1 calc R
H1B H -0.0278 0.8372 0.3675 0.035 Uiso 1 1 calc R
H1C H -0.0196 0.8262 0.4401 0.035 Uiso 1 1 calc R
C2 C -0.1727(8) 0.6091(4) 0.4412(3) 0.0266(16) Uani 1 1 d .
H2A H -0.1024 0.6376 0.4803 0.040 Uiso 1 1 calc R
H2B H -0.1845 0.5418 0.4307 0.040 Uiso 1 1 calc R
H2C H -0.2682 0.6154 0.4470 0.040 Uiso 1 1 calc R
C3 C -0.3758(8) 0.4809(4) 0.2834(3) 0.0316(17) Uani 1 1 d .
H3A H -0.4366 0.4851 0.3162 0.047 Uiso 1 1 calc R
H3B H -0.3147 0.4428 0.2942 0.047 Uiso 1 1 calc R
H3C H -0.4398 0.4508 0.2429 0.047 Uiso 1 1 calc R
C4 C -0.3731(7) 0.6761(4) 0.2546(3) 0.0232(15) Uani 1 1 d .
H4A H -0.4386 0.6437 0.2147 0.035 Uiso 1 1 calc R
H4B H -0.3103 0.7392 0.2495 0.035 Uiso 1 1 calc R
H4C H -0.4324 0.6825 0.2877 0.035 Uiso 1 1 calc R
C5 C 0.1137(8) 0.4541(5) 0.1588(3) 0.0325(18) Uani 1 1 d .
H5A H 0.1474 0.4011 0.1660 0.049 Uiso 1 1 calc R
H5B H 0.1974 0.5137 0.1696 0.049 Uiso 1 1 calc R
H5C H 0.0710 0.4448 0.1144 0.049 Uiso 1 1 calc R
C6 C -0.1896(8) 0.3440(4) 0.1862(3) 0.0352(19) Uani 1 1 d .
H6A H -0.2239 0.3337 0.1408 0.053 Uiso 1 1 calc R
H6B H -0.2704 0.3466 0.2091 0.053 Uiso 1 1 calc R
H6C H -0.1571 0.2918 0.1963 0.053 Uiso 1 1 calc R
C7 C 0.2656(8) 0.4727(4) 0.3206(3) 0.0334(18) Uani 1 1 d .
H7A H 0.3118 0.4838 0.3647 0.050 Uiso 1 1 calc R
H7B H 0.3294 0.5174 0.2980 0.050 Uiso 1 1 calc R
H7C H 0.2512 0.4076 0.3009 0.050 Uiso 1 1 calc R
C8 C -0.0300(8) 0.4094(4) 0.3662(3) 0.0298(17) Uani 1 1 d .
H8A H -0.0347 0.3442 0.3514 0.045 Uiso 1 1 calc R
H8B H -0.1301 0.4122 0.3623 0.045 Uiso 1 1 calc R
H8C H 0.0171 0.4293 0.4104 0.045 Uiso 1 1 calc R
C9 C -0.2592(8) 0.6990(5) 0.0904(3) 0.0357(19) Uani 1 1 d .
H9A H -0.1640 0.7505 0.0967 0.054 Uiso 1 1 calc R
H9B H -0.3196 0.7145 0.1208 0.054 Uiso 1 1 calc R
H9C H -0.3102 0.6914 0.0475 0.054 Uiso 1 1 calc R
C10 C -0.1431(8) 0.5425(5) 0.0371(3) 0.0349(19) Uani 1 1 d .
H10A H -0.1417 0.4788 0.0408 0.052 Uiso 1 1 calc R
H10B H -0.0420 0.5858 0.0396 0.052 Uiso 1 1 calc R
H10C H -0.2009 0.5403 -0.0034 0.052 Uiso 1 1 calc R
C11 C -0.4132(8) 0.4927(5) 0.0988(3) 0.0366(19) Uani 1 1 d .
H11A H -0.4707 0.4818 0.0568 0.055 Uiso 1 1 calc R
H11B H -0.4656 0.5142 0.1305 0.055 Uiso 1 1 calc R
H11C H -0.3998 0.4335 0.1071 0.055 Uiso 1 1 calc R
C12 C 0.3174(8) 0.8262(5) 0.4849(3) 0.0325(18) Uani 1 1 d .
H12A H 0.3989 0.8485 0.5204 0.049 Uiso 1 1 calc R
H12B H 0.2240 0.8178 0.5008 0.049 Uiso 1 1 calc R
H12C H 0.3316 0.8729 0.4566 0.049 Uiso 1 1 calc R
C13 C 0.4967(8) 0.7227(5) 0.4167(3) 0.0311(18) Uani 1 1 d .
H13A H 0.5728 0.7456 0.4542 0.047 Uiso 1 1 calc R
H13B H 0.5176 0.7685 0.3878 0.047 Uiso 1 1 calc R
H13C H 0.4964 0.6613 0.3956 0.047 Uiso 1 1 calc R
C14 C 0.2752(8) 0.6194(5) 0.4950(3) 0.0308(17) Uani 1 1 d .
H14A H 0.2836 0.5601 0.4743 0.046 Uiso 1 1 calc R
H14B H 0.1753 0.6073 0.5050 0.046 Uiso 1 1 calc R
H14C H 0.3469 0.6442 0.5339 0.046 Uiso 1 1 calc R
C15 C 0.3555(8) 1.2475(4) 0.2353(3) 0.0314(18) Uani 1 1 d .
H15A H 0.3309 1.2870 0.2064 0.047 Uiso 1 1 calc R
H15B H 0.4436 1.2338 0.2254 0.047 Uiso 1 1 calc R
H15C H 0.3745 1.2814 0.2788 0.047 Uiso 1 1 calc R
C16 C 0.0274(8) 1.1655(5) 0.2358(3) 0.0348(19) Uani 1 1 d .
H16A H 0.0470 1.2116 0.2747 0.052 Uiso 1 1 calc R
H16B H -0.0549 1.1084 0.2380 0.052 Uiso 1 1 calc R
H16C H 0.0019 1.1934 0.1997 0.052 Uiso 1 1 calc R
C17 C 0.2708(8) 1.1194(4) 0.0712(3) 0.0318(18) Uani 1 1 d .
H17A H 0.2693 1.0788 0.0318 0.048 Uiso 1 1 calc R
H17B H 0.3731 1.1528 0.0916 0.048 Uiso 1 1 calc R
H17C H 0.2239 1.1659 0.0619 0.048 Uiso 1 1 calc R
C18 C -0.0365(8) 0.9947(4) 0.0905(3) 0.0310(17) Uani 1 1 d .
H18A H -0.0734 1.0472 0.0861 0.046 Uiso 1 1 calc R
H18B H -0.0915 0.9556 0.1185 0.046 Uiso 1 1 calc R
H18C H -0.0496 0.9557 0.0491 0.046 Uiso 1 1 calc R
C19 C 0.6019(8) 1.0811(4) 0.1617(3) 0.0281(16) Uani 1 1 d .
H19A H 0.7048 1.1058 0.1827 0.042 Uiso 1 1 calc R
H19B H 0.5601 1.1323 0.1646 0.042 Uiso 1 1 calc R
H19C H 0.5978 1.0560 0.1172 0.042 Uiso 1 1 calc R
C20 C 0.5879(8) 0.8917(4) 0.1999(3) 0.0288(17) Uani 1 1 d .
H20A H 0.6020 0.8727 0.1567 0.043 Uiso 1 1 calc R
H20B H 0.5271 0.8360 0.2151 0.043 Uiso 1 1 calc R
H20C H 0.6840 0.9190 0.2272 0.043 Uiso 1 1 calc R
C21 C 0.5202(8) 0.9630(4) 0.3600(3) 0.0277(17) Uani 1 1 d .
H21A H 0.6134 0.9533 0.3541 0.042 Uiso 1 1 calc R
H21B H 0.4398 0.9018 0.3503 0.042 Uiso 1 1 calc R
H21C H 0.5268 0.9923 0.4037 0.042 Uiso 1 1 calc R
C22 C 0.6207(8) 1.1666(4) 0.3335(3) 0.0313(18) Uani 1 1 d .
H22A H 0.6017 1.1932 0.3741 0.047 Uiso 1 1 calc R
H22B H 0.6111 1.2069 0.3024 0.047 Uiso 1 1 calc R
H22C H 0.7207 1.1637 0.3384 0.047 Uiso 1 1 calc R
C23 C 0.3982(9) 0.8758(5) 0.0199(3) 0.041(2) Uani 1 1 d .
H23A H 0.4017 0.8348 -0.0184 0.062 Uiso 1 1 calc R
H23B H 0.4909 0.8928 0.0490 0.062 Uiso 1 1 calc R
H23C H 0.3842 0.9335 0.0088 0.062 Uiso 1 1 calc R
C24 C 0.2733(8) 0.7009(4) 0.0785(3) 0.0309(18) Uani 1 1 d .
H24A H 0.1941 0.6662 0.0999 0.046 Uiso 1 1 calc R
H24B H 0.3682 0.7189 0.1063 0.046 Uiso 1 1 calc R
H24C H 0.2749 0.6603 0.0396 0.046 Uiso 1 1 calc R
C25 C 0.0697(9) 0.7800(5) -0.0007(3) 0.044(2) Uani 1 1 d .
H25A H 0.0593 0.8382 -0.0126 0.067 Uiso 1 1 calc R
H25B H -0.0165 0.7468 0.0176 0.067 Uiso 1 1 calc R
H25C H 0.0770 0.7388 -0.0381 0.067 Uiso 1 1 calc R
C26 C 0.2545(8) 1.2255(4) 0.4092(3) 0.0305(17) Uani 1 1 d .
H26A H 0.2276 1.2523 0.4479 0.046 Uiso 1 1 calc R
H26B H 0.2210 1.2516 0.3737 0.046 Uiso 1 1 calc R
H26C H 0.3618 1.2418 0.4141 0.046 Uiso 1 1 calc R
C27 C 0.2277(8) 1.0474(4) 0.4645(3) 0.0267(16) Uani 1 1 d .
H27A H 0.3353 1.0650 0.4705 0.040 Uiso 1 1 calc R
H27B H 0.1827 0.9781 0.4579 0.040 Uiso 1 1 calc R
H27C H 0.1981 1.0754 0.5020 0.040 Uiso 1 1 calc R
C28 C -0.0421(8) 1.0628(5) 0.3843(3) 0.038(2) Uani 1 1 d .
H28A H -0.0687 1.0879 0.4236 0.058 Uiso 1 1 calc R
H28B H -0.0903 0.9938 0.3747 0.058 Uiso 1 1 calc R
H28C H -0.0744 1.0913 0.3498 0.058 Uiso 1 1 calc R

loop_
_atom_site_aniso_label
_atom_site_aniso_U_11
_atom_site_aniso_U_22
_atom_site_aniso_U_33
_atom_site_aniso_U_23
_atom_site_aniso_U_13
_atom_site_aniso_U_12
Sb1 0.0213(3) 0.0154(2) 0.0190(2) 0.00424(15) 0.00724(19) 0.0061(2)
Sb2 0.0198(3) 0.0146(2) 0.0180(2) 0.00278(15) 0.00366(18) 0.0048(2)
Si1 0.0214(13) 0.0186(8) 0.0183(8) 0.0050(7) 0.0057(8) 0.0082(8)
Si2 0.0253(13) 0.0200(9) 0.0203(9) 0.0057(7) 0.0095(8) 0.0094(9)
Si3 0.0206(13) 0.0184(9) 0.0243(9) 0.0035(7) 0.0048(8) 0.0066(9)
Si4 0.0203(13) 0.0158(8) 0.0197(8) 0.0017(6) 0.0057(8) 0.0060(8)
Si5 0.0256(14) 0.0159(8) 0.0276(9) 0.0008(7) 0.0048(9) 0.0072(9)
Si6 0.0220(13) 0.0175(9) 0.0280(9) 0.0076(7) 0.0073(8) 0.0073(9)
Si7 0.0318(15) 0.0256(10) 0.0200(9) 0.0004(7) 0.0006(9) 0.0095(10)
Si8 0.0230(13) 0.0226(9) 0.0179(8) 0.0063(7) 0.0048(8) 0.0085(9)
Si9 0.0210(13) 0.0167(8) 0.0195(8) 0.0017(7) 0.0040(8) 0.0072(8)
Si10 0.0261(14) 0.0173(8) 0.0249(9) 0.0048(7) 0.0046(8) 0.0100(9)
Si11 0.0218(13) 0.0213(9) 0.0201(9) 0.0071(7) 0.0024(8) 0.0056(9)
Si12 0.0229(13) 0.0152(8) 0.0163(8) 0.0008(6) 0.0030(8) 0.0026(8)
Si13 0.0208(13) 0.0174(8) 0.0232(9) 0.0036(7) 0.0055(8) 0.0063(9)
Si14 0.0180(12) 0.0183(8) 0.0207(8) 0.0018(7) 0.0005(8) 0.0054(8)
Si15 0.0368(15) 0.0210(9) 0.0211(9) 0.0018(7) 0.0119(9) 0.0052(9)
Si16 0.0282(14) 0.0197(9) 0.0215(9) 0.0001(7) 0.0057(8) 0.0097(9)
C1 0.022(5) 0.017(3) 0.030(3) 0.000(3) 0.007(3) 0.005(3)
C2 0.026(5) 0.031(4) 0.023(3) 0.005(3) 0.002(3) 0.010(3)
C3 0.026(5) 0.021(3) 0.044(4) 0.007(3) 0.007(4) 0.001(3)
C4 0.017(5) 0.020(3) 0.031(3) 0.005(3) 0.005(3) 0.004(3)
C5 0.038(6) 0.036(4) 0.026(4) 0.003(3) 0.007(3) 0.018(4)
C6 0.037(6) 0.017(3) 0.051(5) 0.003(3) 0.011(4) 0.010(4)
C7 0.034(6) 0.026(4) 0.040(4) 0.000(3) 0.003(4) 0.013(4)
C8 0.029(5) 0.022(3) 0.037(4) 0.006(3) 0.006(3) 0.005(3)
C9 0.045(6) 0.038(4) 0.028(4) 0.009(3) 0.004(4) 0.018(4)
C10 0.037(6) 0.037(4) 0.022(3) -0.007(3) -0.004(3) 0.008(4)
C11 0.017(5) 0.044(4) 0.033(4) -0.003(3) -0.004(3) -0.005(4)
C12 0.038(6) 0.042(4) 0.027(4) 0.006(3) 0.011(3) 0.023(4)
C13 0.034(5) 0.031(4) 0.030(4) 0.006(3) 0.001(3) 0.014(4)
C14 0.032(5) 0.038(4) 0.029(4) 0.015(3) 0.009(3) 0.016(4)
C15 0.039(6) 0.020(3) 0.037(4) 0.003(3) 0.004(4) 0.013(4)
C16 0.032(6) 0.035(4) 0.042(4) 0.012(3) 0.000(4) 0.017(4)
C17 0.030(5) 0.030(4) 0.034(4) 0.013(3) 0.005(3) 0.005(4)
C18 0.030(5) 0.028(4) 0.032(4) 0.011(3) 0.001(3) 0.005(4)
C19 0.021(5) 0.026(3) 0.035(4) 0.007(3) 0.007(3) 0.002(3)
C20 0.029(5) 0.025(3) 0.038(4) 0.008(3) 0.018(3) 0.013(3)
C21 0.026(5) 0.032(4) 0.029(4) 0.013(3) 0.006(3) 0.011(3)
C22 0.030(5) 0.027(4) 0.031(4) 0.003(3) -0.007(3) 0.006(4)
C23 0.040(6) 0.038(4) 0.030(4) -0.004(3) 0.017(4) -0.007(4)
C24 0.034(5) 0.020(3) 0.037(4) 0.000(3) 0.012(3) 0.007(3)
C25 0.060(7) 0.046(5) 0.024(4) 0.006(3) 0.007(4) 0.015(5)
C26 0.033(5) 0.025(3) 0.024(3) -0.008(3) -0.008(3) 0.006(3)
C27 0.030(5) 0.029(4) 0.019(3) 0.000(3) 0.004(3) 0.008(3)
C28 0.046(6) 0.051(5) 0.032(4) 0.012(3) 0.020(4) 0.029(4)

loop_
_atom_type_symbol
_atom_type_description
_atom_type_scat_dispersion_real
_atom_type_scat_dispersion_imag
_atom_type_scat_source
C C 0.0033 0.0016 'International Tables Vol C Tables 4.2.6.8 and 6.1.1.4'
H H 0.0000 0.0000 'International Tables Vol C Tables 4.2.6.8 and 6.1.1.4'
Si Si 0.0817 0.0704 'International Tables Vol C Tables 4.2.6.8 and 6.1.1.4'
Sb Sb -0.5866 1.5461 'International Tables Vol C Tables 4.2.6.8 and 6.1.1.4'

loop_
_geom_angle_atom_site_label_1
_geom_angle_atom_site_label_2
_geom_angle_atom_site_label_3
_geom_angle
Si1 Sb1 Si4 84.56(6)
Si1 Sb1 Sb2 114.35(4)
Si4 Sb1 Sb2 91.05(4)
Si12 Sb2 Si9 85.35(6)
Si12 Sb2 Sb1 90.42(5)
Si9 Sb2 Sb1 115.43(5)
Si2 Si1 Si8 114.53(9)
Si2 Si1 Si6 110.11(10)
Si8 Si1 Si6 108.76(9)
Si2 Si1 Sb1 106.20(8)
Si8 Si1 Sb1 117.70(9)
Si6 Si1 Sb1 98.27(7)
C2 Si2 C1 108.0(3)
C2 Si2 Si1 111.9(2)
C1 Si2 Si1 111.3(2)
C2 Si2 Si3 112.8(2)
C1 Si2 Si3 111.9(2)
Si1 Si2 Si3 100.93(9)
C3 Si3 C4 109.0(3)
C3 Si3 Si2 107.9(2)
C4 Si3 Si2 111.9(2)
C3 Si3 Si4 110.0(2)
C4 Si3 Si4 111.1(2)
Si2 Si3 Si4 106.85(10)
Si5 Si4 Si3 107.67(9)
Si5 Si4 Si7 112.02(9)
Si3 Si4 Si7 107.33(10)
Si5 Si4 Sb1 95.10(8)
Si3 Si4 Sb1 108.28(8)
Si7 Si4 Sb1 125.08(9)
C6 Si5 C5 107.3(3)
C6 Si5 Si4 114.3(2)
C5 Si5 Si4 110.7(2)
C6 Si5 Si6 114.6(2)
C5 Si5 Si6 108.2(2)
Si4 Si5 Si6 101.59(9)
C8 Si6 C7 107.0(3)
C8 Si6 Si5 113.2(2)
C7 Si6 Si5 108.7(2)
C8 Si6 Si1 112.8(2)
C7 Si6 Si1 109.0(2)
Si5 Si6 Si1 106.08(9)
C10 Si7 C11 106.4(3)
C10 Si7 C9 110.6(3)
C11 Si7 C9 107.9(3)
C10 Si7 Si4 112.3(2)
C11 Si7 Si4 105.5(2)
C9 Si7 Si4 113.6(2)
C13 Si8 C12 109.3(3)
C13 Si8 C14 108.4(3)
C12 Si8 C14 108.2(3)
C13 Si8 Si1 112.8(2)
C12 Si8 Si1 110.8(2)
C14 Si8 Si1 107.3(2)
Si14 Si9 Si16 117.30(10)
Si14 Si9 Si10 107.52(10)
Si16 Si9 Si10 106.29(9)
Si14 Si9 Sb2 107.39(8)
Si16 Si9 Sb2 118.86(9)
Si10 Si9 Sb2 96.98(8)
C15 Si10 C16 106.9(3)
C15 Si10 Si11 109.6(2)
C16 Si10 Si11 109.9(2)
C15 Si10 Si9 112.1(2)
C16 Si10 Si9 111.4(2)
Si11 Si10 Si9 106.87(8)
C17 Si11 C18 108.8(3)
C17 Si11 Si10 111.2(2)
C18 Si11 Si10 109.3(2)
C17 Si11 Si12 116.3(2)
C18 Si11 Si12 109.0(2)
Si10 Si11 Si12 101.86(8)
Si15 Si12 Si11 113.69(9)
Si15 Si12 Si13 107.55(10)
Si11 Si12 Si13 108.33(9)
Si15 Si12 Sb2 123.04(9)
Si11 Si12 Sb2 94.54(8)
Si13 Si12 Sb2 108.60(7)
C19 Si13 C20 107.4(3)
C19 Si13 Si14 110.5(2)
C20 Si13 Si14 110.1(2)
C19 Si13 Si12 110.0(2)
C20 Si13 Si12 112.3(2)
Si14 Si13 Si12 106.55(10)
C21 Si14 C22 108.7(3)
C21 Si14 Si9 109.9(2)
C22 Si14 Si9 113.3(2)
C21 Si14 Si13 110.2(2)
C22 Si14 Si13 112.1(2)
Si9 Si14 Si13 102.39(10)
C25 Si15 C23 106.2(3)
C25 Si15 C24 111.1(3)
C23 Si15 C24 107.3(3)
C25 Si15 Si12 113.3(2)
C23 Si15 Si12 105.2(2)
C24 Si15 Si12 113.0(2)
C27 Si16 C26 107.4(3)
C27 Si16 C28 109.3(3)
C26 Si16 C28 108.8(3)
C27 Si16 Si9 113.7(2)
C26 Si16 Si9 106.1(2)
C28 Si16 Si9 111.4(2)

loop_
_geom_bond_atom_site_label_1
_geom_bond_atom_site_label_2
_geom_bond_distance
Sb1 Si1 2.6165(17)
Sb1 Si4 2.636(2)
Sb1 Sb2 2.8646(8)
Sb2 Si12 2.622(2)
Sb2 Si9 2.623(2)
Si1 Si2 2.335(3)
Si1 Si8 2.356(3)
Si1 Si6 2.371(2)
Si2 C2 1.890(6)
Si2 C1 1.891(5)
Si2 Si3 2.347(3)
Si3 C3 1.891(6)
Si3 C4 1.899(6)
Si3 Si4 2.355(3)
Si4 Si5 2.349(2)
Si4 Si7 2.362(3)
Si5 C6 1.881(7)
Si5 C5 1.896(7)
Si5 Si6 2.368(3)
Si6 C8 1.882(6)
Si6 C7 1.893(7)
Si7 C10 1.865(7)
Si7 C11 1.875(7)
Si7 C9 1.878(6)
Si8 C13 1.862(7)
Si8 C12 1.886(6)
Si8 C14 1.889(6)
Si9 Si14 2.344(3)
Si9 Si16 2.360(2)
Si9 Si10 2.373(2)
Si10 C15 1.881(7)
Si10 C16 1.883(7)
Si10 Si11 2.349(2)
Si11 C17 1.886(6)
Si11 C18 1.899(7)
Si11 Si12 2.352(2)
Si12 Si15 2.352(2)
Si12 Si13 2.367(3)
Si13 C19 1.887(6)
Si13 C20 1.893(6)
Si13 Si14 2.350(2)
Si14 C21 1.885(6)
Si14 C22 1.886(7)
Si15 C25 1.869(8)
Si15 C23 1.883(7)
Si15 C24 1.884(6)
Si16 C27 1.879(6)
Si16 C26 1.883(6)
Si16 C28 1.886(8)

loop_
_geom_torsion_atom_site_label_1
_geom_torsion_atom_site_label_2
_geom_torsion_atom_site_label_3
_geom_torsion_atom_site_label_4
_geom_torsion
Si1 Sb1 Sb2 Si12 160.71(6)
Si4 Sb1 Sb2 Si12 -114.79(6)
Si1 Sb1 Sb2 Si9 75.66(7)
Si4 Sb1 Sb2 Si9 160.16(6)
Si4 Sb1 Si1 Si2 -54.93(8)
Sb2 Sb1 Si1 Si2 33.76(9)
Si4 Sb1 Si1 Si8 175.21(9)
Sb2 Sb1 Si1 Si8 -96.09(8)
Si4 Sb1 Si1 Si6 58.90(8)
Sb2 Sb1 Si1 Si6 147.59(6)
Si8 Si1 Si2 C2 -58.8(2)
Si6 Si1 Si2 C2 64.1(2)
Sb1 Si1 Si2 C2 169.5(2)
Si8 Si1 Si2 C1 62.1(2)
Si6 Si1 Si2 C1 -175.0(2)
Sb1 Si1 Si2 C1 -69.6(2)
Si8 Si1 Si2 Si3 -179.08(8)
Si6 Si1 Si2 Si3 -56.16(11)
Sb1 Si1 Si2 Si3 49.26(9)
C2 Si2 Si3 C3 -17.8(3)
C1 Si2 Si3 C3 -139.8(3)
Si1 Si2 Si3 C3 101.8(2)
C2 Si2 Si3 C4 102.2(3)
C1 Si2 Si3 C4 -19.8(3)
Si1 Si2 Si3 C4 -138.3(2)
C2 Si2 Si3 Si4 -136.1(2)
C1 Si2 Si3 Si4 101.9(2)
Si1 Si2 Si3 Si4 -16.47(10)
C3 Si3 Si4 Si5 -35.9(3)
C4 Si3 Si4 Si5 -156.6(2)
Si2 Si3 Si4 Si5 81.05(11)
C3 Si3 Si4 Si7 84.9(3)
C4 Si3 Si4 Si7 -35.9(2)
Si2 Si3 Si4 Si7 -158.18(9)
C3 Si3 Si4 Sb1 -137.6(2)
C4 Si3 Si4 Sb1 101.6(2)
Si2 Si3 Si4 Sb1 -20.69(10)
Si1 Sb1 Si4 Si5 -67.51(7)
Sb2 Sb1 Si4 Si5 178.13(6)
Si1 Sb1 Si4 Si3 43.01(7)
Sb2 Sb1 Si4 Si3 -71.36(7)
Si1 Sb1 Si4 Si7 170.99(10)
Sb2 Sb1 Si4 Si7 56.62(9)
Si3 Si4 Si5 C6 65.6(3)
Si7 Si4 Si5 C6 -52.1(3)
Sb1 Si4 Si5 C6 176.7(2)
Si3 Si4 Si5 C5 -173.1(2)
Si7 Si4 Si5 C5 69.1(3)
Sb1 Si4 Si5 C5 -62.0(2)
Si3 Si4 Si5 Si6 -58.33(12)
Si7 Si4 Si5 Si6 -176.11(10)
Sb1 Si4 Si5 Si6 52.70(9)
C6 Si5 Si6 C8 -12.3(3)
C5 Si5 Si6 C8 -132.0(3)
Si4 Si5 Si6 C8 111.5(2)
C6 Si5 Si6 C7 106.4(3)
C5 Si5 Si6 C7 -13.3(3)
Si4 Si5 Si6 C7 -129.9(2)
C6 Si5 Si6 Si1 -136.5(2)
C5 Si5 Si6 Si1 103.7(2)
Si4 Si5 Si6 Si1 -12.79(12)
Si2 Si1 Si6 C8 -46.7(3)
Si8 Si1 Si6 C8 79.6(3)
Sb1 Si1 Si6 C8 -157.4(2)
Si2 Si1 Si6 C7 -165.3(2)
Si8 Si1 Si6 C7 -39.1(2)
Sb1 Si1 Si6 C7 84.0(2)
Si2 Si1 Si6 Si5 77.81(11)
Si8 Si1 Si6 Si5 -155.94(10)
Sb1 Si1 Si6 Si5 -32.89(11)
Si5 Si4 Si7 C10 -45.1(3)
Si3 Si4 Si7 C10 -163.1(3)
Sb1 Si4 Si7 C10 68.5(3)
Si5 Si4 Si7 C11 70.4(3)
Si3 Si4 Si7 C11 -47.6(2)
Sb1 Si4 Si7 C11 -176.0(2)
Si5 Si4 Si7 C9 -171.6(3)
Si3 Si4 Si7 C9 70.4(3)
Sb1 Si4 Si7 C9 -58.0(3)
Si2 Si1 Si8 C13 -164.6(2)
Si6 Si1 Si8 C13 71.8(2)
Sb1 Si1 Si8 C13 -38.7(2)
Si2 Si1 Si8 C12 -41.7(3)
Si6 Si1 Si8 C12 -165.3(2)
Sb1 Si1 Si8 C12 84.2(2)
Si2 Si1 Si8 C14 76.2(2)
Si6 Si1 Si8 C14 -47.5(2)
Sb1 Si1 Si8 C14 -157.9(2)
Si12 Sb2 Si9 Si14 -51.87(8)
Sb1 Sb2 Si9 Si14 36.39(8)
Si12 Sb2 Si9 Si16 171.97(9)
Sb1 Sb2 Si9 Si16 -99.78(9)
Si12 Sb2 Si9 Si10 59.01(8)
Sb1 Sb2 Si9 Si10 147.26(6)
Si14 Si9 Si10 C15 -42.3(2)
Si16 Si9 Si10 C15 84.1(2)
Sb2 Si9 Si10 C15 -153.0(2)
Si14 Si9 Si10 C16 -162.1(2)
Si16 Si9 Si10 C16 -35.7(3)
Sb2 Si9 Si10 C16 87.2(2)
Si14 Si9 Si10 Si11 77.84(12)
Si16 Si9 Si10 Si11 -155.76(10)
Sb2 Si9 Si10 Si11 -32.92(11)
C15 Si10 Si11 C17 -15.2(3)
C16 Si10 Si11 C17 102.0(3)
Si9 Si10 Si11 C17 -136.9(3)
C15 Si10 Si11 C18 -135.4(3)
C16 Si10 Si11 C18 -18.2(3)
Si9 Si10 Si11 C18 102.9(2)
C15 Si10 Si11 Si12 109.4(2)
C16 Si10 Si11 Si12 -133.4(2)
Si9 Si10 Si11 Si12 -12.34(12)
C17 Si11 Si12 Si15 -57.4(3)
C18 Si11 Si12 Si15 66.1(2)
Si10 Si11 Si12 Si15 -178.50(10)
C17 Si11 Si12 Si13 62.1(3)
C18 Si11 Si12 Si13 -174.5(2)
Si10 Si11 Si12 Si13 -59.02(11)
C17 Si11 Si12 Sb2 173.4(3)
C18 Si11 Si12 Sb2 -63.1(2)
Si10 Si11 Si12 Sb2 52.29(9)
Si9 Sb2 Si12 Si15 170.30(11)
Sb1 Sb2 Si12 Si15 54.82(10)
Si9 Sb2 Si12 Si11 -67.53(7)
Sb1 Sb2 Si12 Si11 176.98(6)
Si9 Sb2 Si12 Si13 43.55(8)
Sb1 Sb2 Si12 Si13 -71.94(7)
Si15 Si12 Si13 C19 80.6(2)
Si11 Si12 Si13 C19 -42.7(2)
Sb2 Si12 Si13 C19 -144.2(2)
Si15 Si12 Si13 C20 -39.0(2)
Si11 Si12 Si13 C20 -162.2(2)
Sb2 Si12 Si13 C20 96.3(2)
Si15 Si12 Si13 Si14 -159.59(8)
Si11 Si12 Si13 Si14 77.14(10)
Sb2 Si12 Si13 Si14 -24.37(10)
Si16 Si9 Si14 C21 63.6(2)
Si10 Si9 Si14 C21 -176.8(2)
Sb2 Si9 Si14 C21 -73.3(2)
Si16 Si9 Si14 C22 -58.2(2)
Si10 Si9 Si14 C22 61.4(2)
Sb2 Si9 Si14 C22 164.8(2)
Si16 Si9 Si14 Si13 -179.20(9)
Si10 Si9 Si14 Si13 -59.60(10)
Sb2 Si9 Si14 Si13 43.84(9)
C19 Si13 Si14 C21 -134.9(3)
C20 Si13 Si14 C21 -16.4(4)
Si12 Si13 Si14 C21 105.6(3)
C19 Si13 Si14 C22 -13.6(3)
C20 Si13 Si14 C22 104.9(3)
Si12 Si13 Si14 C22 -133.1(2)
C19 Si13 Si14 Si9 108.2(2)
C20 Si13 Si14 Si9 -133.3(2)
Si12 Si13 Si14 Si9 -11.30(10)
Si11 Si12 Si15 C25 -43.1(3)
Si13 Si12 Si15 C25 -163.0(3)
Sb2 Si12 Si15 C25 69.8(3)
Si11 Si12 Si15 C23 72.6(3)
Si13 Si12 Si15 C23 -47.3(3)
Sb2 Si12 Si15 C23 -174.5(3)
Si11 Si12 Si15 C24 -170.6(3)
Si13 Si12 Si15 C24 69.5(3)
Sb2 Si12 Si15 C24 -57.7(3)
Si14 Si9 Si16 C27 -46.0(3)
Si10 Si9 Si16 C27 -166.2(2)
Sb2 Si9 Si16 C27 86.0(3)
Si14 Si9 Si16 C26 71.8(2)
Si10 Si9 Si16 C26 -48.4(3)
Sb2 Si9 Si16 C26 -156.2(2)
Si14 Si9 Si16 C28 -170.0(2)
Si10 Si9 Si16 C28 69.8(3)
Sb2 Si9 Si16 C28 -38.0(3)

loop_
_platon_squeeze_void_nr
_platon_squeeze_void_average_x
_platon_squeeze_void_average_y
_platon_squeeze_void_average_z
_platon_squeeze_void_volume
_platon_squeeze_void_count_electrons
_platon_squeeze_void_content
1 0.058 0.752 0.555 14 2 ' '
2 0.253 0.319 0.088 31 3 ' '
3 0.437 0.699 0.953 27 3 ' '
4 0.500 0.500 0.500 83 10 ' '
5 0.572 0.301 0.047 26 3 ' '
6 0.754 0.681 0.909 30 3 ' '
7 0.942 0.248 0.445 14 2 ' '
